data_4000598
_publ_section_title
;
Evidence and characterization of a new decamolybdocobaltate cobalt salt,
an efficient precursor for hydrotreating catalyst preparation
;
_journal_name_full 'Chemistry of Materials'
_journal_paper_doi 10.1021/cm050377+
_journal_year 2005
_chemical_formula_sum 'C86 H112 Bi4 Br12 S12'
_chemical_formula_weight 3325.32
_space_group_IT_number 14
_symmetry_cell_setting monoclinic
_symmetry_space_group_name_Hall '-P 2ybc'
_symmetry_space_group_name_H-M 'P 1 21/c 1'
_cell_angle_alpha 90.00
_cell_angle_beta 96.4605(3)
_cell_angle_gamma 90.00
_cell_formula_units_Z 4
_cell_length_a 32.1249(3)
_cell_length_b 16.0700(2)
_cell_length_c 22.8463(2)
_cell_measurement_temperature 293(2)
_cell_volume 11719.4(2)
_diffrn_ambient_temperature 293(2)
_exptl_crystal_density_diffrn 1.885
_cod_depositor_comments
;
The following automatic conversions were performed:
'_symmetry_cell_setting' value 'Monoclinic' changed to 'monoclinic'
according to '/home/saulius/struct/CIF-dictionaries/cif_core.dic'
dictionary named 'cif_core.dic' version 2.4.1 from 2010-06-29.

Automatic conversion script
Id: cif_fix_enum 1527 2010-12-29 10:47:43Z saulius 
;
_cod_original_sg_symbol_H-M 'P 21/c'
_cod_database_code 4000598

loop_
_symmetry_equiv_pos_as_xyz
'x, y, z'
'-x, y+1/2, -z+1/2'
'-x, -y, -z'
'x, -y-1/2, z-1/2'

loop_
_atom_site_label
_atom_site_type_symbol
_atom_site_fract_x
_atom_site_fract_y
_atom_site_fract_z
_atom_site_U_iso_or_equiv
_atom_site_adp_type
_atom_site_occupancy
_atom_site_symmetry_multiplicity
_atom_site_calc_flag
_atom_site_refinement_flags
_atom_site_disorder_assembly
_atom_site_disorder_group
Bi1 Bi 0.436437(16) 0.30305(3) 0.42336(3) 0.05137(17) Uani 1 1 d . . .
Bi3 Bi 0.042658(19) 0.33689(4) 0.33857(4) 0.0763(2) Uani 1 1 d . . .
Bi2 Bi 0.254627(19) 0.97090(4) 0.21513(3) 0.05951(19) Uani 1 1 d . . .
Bi4 Bi 0.518746(19) 0.19863(4) 0.57186(3) 0.0684(2) Uani 1 1 d . . .
Br1 Br 0.43025(6) 0.16313(12) 0.48627(10) 0.0897(6) Uani 1 1 d . . .
Br2 Br 0.49587(5) 0.37208(11) 0.50554(9) 0.0773(5) Uani 1 1 d . . .
Br3 Br 0.49483(6) 0.23550(15) 0.36740(11) 0.1026(7) Uani 1 1 d . . .
Br4 Br 0.18252(6) 1.01794(14) 0.16132(10) 0.0934(6) Uani 1 1 d . . .
Br5 Br 0.26700(8) 1.10827(12) 0.28010(10) 0.1021(7) Uani 1 1 d . . .
Br6 Br 0.29513(9) 1.02675(14) 0.13051(13) 0.1182(9) Uani 1 1 d . . .
Br7 Br -0.02321(7) 0.36383(18) 0.39441(15) 0.1313(10) Uani 1 1 d . . .
Br8 Br 0.04558(9) 0.17830(16) 0.36623(19) 0.1510(13) Uani 1 1 d . . .
Br9 Br -0.00147(8) 0.3213(2) 0.23341(15) 0.1508(12) Uani 1 1 d . . .
Br10 Br 0.59148(6) 0.26547(16) 0.61301(10) 0.0982(7) Uani 1 1 d . . .
Br11 Br 0.48130(9) 0.23726(19) 0.66223(12) 0.1229(9) Uani 1 1 d . . .
Br12 Br 0.53477(8) 0.04515(15) 0.60436(15) 0.1274(10) Uani 1 1 d . . .
S1 S 0.37023(10) 0.2530(2) 0.32602(16) 0.0477(8) Uani 1 1 d . . .
S2 S 0.42984(10) 0.4080(2) 0.30757(17) 0.0469(8) Uani 1 1 d . . .
S3 S 0.32450(12) 0.8129(2) 0.19050(18) 0.0544(9) Uani 1 1 d . . .
S4 S 0.22674(12) 0.8031(2) 0.15110(17) 0.0544(9) Uani 1 1 d . . .
S5 S 0.09851(11) 0.4708(3) 0.2527(2) 0.0682(12) Uani 1 1 d . . .
S6 S 0.14349(13) 0.3040(3) 0.3155(2) 0.0709(12) Uani 1 1 d . . .
C1 C 0.2867(4) 0.4380(7) 0.2852(5) 0.036(3) Uani 1 1 d . . .
C2 C 0.3075(4) 0.3622(8) 0.3001(6) 0.040(3) Uani 1 1 d . . .
H2 H 0.2912 0.3154 0.3053 0.048 Uiso 1 1 calc R . .
C3 C 0.3500(4) 0.3537(7) 0.3074(6) 0.036(3) Uani 1 1 d . . .
C4 C 0.3743(4) 0.4224(8) 0.2997(6) 0.045(3) Uani 1 1 d . . .
C5 C 0.3555(4) 0.4989(8) 0.2831(5) 0.040(3) Uani 1 1 d . . .
H5 H 0.3721 0.5448 0.2769 0.047 Uiso 1 1 calc R . .
C6 C 0.3127(4) 0.5063(8) 0.2760(5) 0.037(3) Uani 1 1 d . . .
C7 C 0.2928(3) 0.5839(7) 0.2517(5) 0.034(3) Uani 1 1 d . . .
C8 C 0.3151(4) 0.6553(7) 0.2385(6) 0.039(3) Uani 1 1 d . . .
H8 H 0.3438 0.6564 0.2501 0.046 Uiso 1 1 calc R . .
C9 C 0.2973(4) 0.7236(8) 0.2095(6) 0.042(3) Uani 1 1 d . . .
C10 C 0.2542(4) 0.7213(8) 0.1907(6) 0.043(3) Uani 1 1 d . . .
C11 C 0.2307(4) 0.6546(9) 0.2053(6) 0.049(3) Uani 1 1 d . . .
H11 H 0.2020 0.6549 0.1938 0.059 Uiso 1 1 calc R . .
C12 C 0.2486(4) 0.5853(8) 0.2372(5) 0.037(3) Uani 1 1 d . . .
C13 C 0.2225(4) 0.5167(8) 0.2546(5) 0.038(3) Uani 1 1 d . . .
C14 C 0.1797(4) 0.5236(9) 0.2482(6) 0.045(3) Uani 1 1 d . . .
H14 H 0.1676 0.5732 0.2339 0.054 Uiso 1 1 calc R . .
C15 C 0.1531(4) 0.4578(8) 0.2624(6) 0.044(3) Uani 1 1 d . . .
C16 C 0.1725(4) 0.3859(8) 0.2879(6) 0.045(3) Uani 1 1 d . . .
C17 C 0.2151(4) 0.3826(8) 0.2948(6) 0.041(3) Uani 1 1 d . . .
H17 H 0.2274 0.3347 0.3118 0.049 Uiso 1 1 calc R . .
C18 C 0.2414(4) 0.4439(8) 0.2788(5) 0.035(3) Uani 1 1 d . . .
C19 C 0.3935(5) 0.2157(9) 0.2594(8) 0.063(4) Uani 1 1 d . . .
H19 H 0.4198 0.2452 0.2558 0.076 Uiso 1 1 calc R . .
C20 C 0.3638(7) 0.2283(13) 0.2047(8) 0.089(6) Uani 1 1 d . . .
H20A H 0.3592 0.2868 0.1983 0.133 Uiso 1 1 calc R . .
H20B H 0.3377 0.2015 0.2092 0.133 Uiso 1 1 calc R . .
H20C H 0.3755 0.2047 0.1716 0.133 Uiso 1 1 calc R . .
C21 C 0.4023(7) 0.1246(10) 0.2723(9) 0.092(6) Uani 1 1 d . . .
H21A H 0.4214 0.1195 0.3076 0.138 Uiso 1 1 calc R . .
H21B H 0.4146 0.0999 0.2400 0.138 Uiso 1 1 calc R . .
H21C H 0.3766 0.0966 0.2774 0.138 Uiso 1 1 calc R . .
C22 C 0.4551(4) 0.5118(8) 0.3115(8) 0.060(4) Uani 1 1 d . . .
H22 H 0.4380 0.5495 0.3326 0.073 Uiso 1 1 calc R . .
C23 C 0.4972(5) 0.5008(13) 0.3481(9) 0.094(6) Uani 1 1 d . . .
H23A H 0.4929 0.4794 0.3862 0.141 Uiso 1 1 calc R . .
H23B H 0.5112 0.5536 0.3525 0.141 Uiso 1 1 calc R . .
H23C H 0.5140 0.4625 0.3287 0.141 Uiso 1 1 calc R . .
C24 C 0.4581(6) 0.5471(13) 0.2507(9) 0.089(6) Uani 1 1 d . . .
H24A H 0.4304 0.5536 0.2304 0.134 Uiso 1 1 calc R . .
H24B H 0.4739 0.5099 0.2289 0.134 Uiso 1 1 calc R . .
H24C H 0.4717 0.6003 0.2541 0.134 Uiso 1 1 calc R . .
C25 C 0.3749(5) 0.8074(10) 0.2334(7) 0.069(5) Uani 1 1 d . . .
H25 H 0.3712 0.7827 0.2717 0.083 Uiso 1 1 calc R . .
C26 C 0.4068(5) 0.7555(13) 0.2046(9) 0.091(6) Uani 1 1 d . . .
H26A H 0.3965 0.6996 0.1990 0.137 Uiso 1 1 calc R . .
H26B H 0.4329 0.7549 0.2296 0.137 Uiso 1 1 calc R . .
H26C H 0.4110 0.7793 0.1672 0.137 Uiso 1 1 calc R . .
C27 C 0.3895(6) 0.8989(11) 0.2434(9) 0.091(6) Uani 1 1 d . . .
H27A H 0.3690 0.9290 0.2624 0.136 Uiso 1 1 calc R . .
H27B H 0.3927 0.9243 0.2062 0.136 Uiso 1 1 calc R . .
H27C H 0.4158 0.8998 0.2679 0.136 Uiso 1 1 calc R . .
C28 C 0.2454(7) 0.8020(13) 0.0792(8) 0.090(6) Uani 1 1 d . . .
H28 H 0.2746 0.8205 0.0839 0.108 Uiso 1 1 calc R . .
C29 C 0.2194(10) 0.8673(14) 0.0426(8) 0.138(11) Uani 1 1 d . . .
H29A H 0.2223 0.9202 0.0622 0.207 Uiso 1 1 calc R . .
H29B H 0.1905 0.8510 0.0381 0.207 Uiso 1 1 calc R . .
H29C H 0.2291 0.8717 0.0045 0.207 Uiso 1 1 calc R . .
C30 C 0.2438(11) 0.7188(17) 0.0522(11) 0.162(14) Uani 1 1 d . . .
H30A H 0.2614 0.6815 0.0767 0.243 Uiso 1 1 calc R . .
H30B H 0.2534 0.7221 0.0140 0.243 Uiso 1 1 calc R . .
H30C H 0.2155 0.6987 0.0483 0.243 Uiso 1 1 calc R . .
C31 C 0.0877(6) 0.5023(19) 0.1756(11) 0.118(9) Uani 1 1 d . . .
H31 H 0.1053 0.5505 0.1689 0.141 Uiso 1 1 calc R . .
C32 C 0.0434(9) 0.530(3) 0.1702(14) 0.190(16) Uani 1 1 d . . .
H32A H 0.0405 0.5745 0.1970 0.284 Uiso 1 1 calc R . .
H32B H 0.0261 0.4838 0.1794 0.284 Uiso 1 1 calc R . .
H32C H 0.0351 0.5478 0.1306 0.284 Uiso 1 1 calc R . .
C33 C 0.0961(12) 0.438(3) 0.1356(14) 0.23(2) Uani 1 1 d . . .
H33A H 0.1256 0.4261 0.1399 0.346 Uiso 1 1 calc R . .
H33B H 0.0875 0.4556 0.0959 0.346 Uiso 1 1 calc R . .
H33C H 0.0810 0.3886 0.1440 0.346 Uiso 1 1 calc R . .
C34 C 0.1542(9) 0.2205(14) 0.2723(16) 0.145(13) Uani 1 1 d . . .
H34 H 0.1835 0.2215 0.2643 0.173 Uiso 1 1 calc R . .
C35 C 0.1439(19) 0.1401(18) 0.298(3) 0.33(4) Uani 1 1 d . . .
H35A H 0.1612 0.1320 0.3346 0.491 Uiso 1 1 calc R . .
H35B H 0.1488 0.0961 0.2712 0.491 Uiso 1 1 calc R . .
H35C H 0.1150 0.1399 0.3048 0.491 Uiso 1 1 calc R . .
C36 C 0.1257(13) 0.220(3) 0.2165(19) 0.27(3) Uani 1 1 d . . .
H36A H 0.1303 0.2685 0.1940 0.398 Uiso 1 1 calc R . .
H36B H 0.0971 0.2188 0.2253 0.398 Uiso 1 1 calc R . .
H36C H 0.1311 0.1709 0.1942 0.398 Uiso 1 1 calc R . .
S11 S 0.33911(11) 0.3209(2) 0.4769(2) 0.0634(11) Uani 1 1 d . . .
S12 S 0.39281(10) 0.4814(2) 0.45243(16) 0.0469(8) Uani 1 1 d . . .
S13 S 0.29124(11) 0.8657(2) 0.33698(17) 0.0520(9) Uani 1 1 d . . .
S14 S 0.19076(12) 0.8763(3) 0.3071(2) 0.0684(12) Uani 1 1 d . . .
S15 S 0.06042(11) 0.5174(3) 0.4004(2) 0.0647(11) Uani 1 1 d . . .
S16 S 0.10696(12) 0.3551(3) 0.4523(2) 0.0615(10) Uani 1 1 d . . .
C101 C 0.2497(4) 0.4960(7) 0.4274(5) 0.037(3) Uani 1 1 d . . .
C102 C 0.2690(4) 0.4222(8) 0.4467(6) 0.044(3) Uani 1 1 d . . .
H102 H 0.2524 0.3774 0.4556 0.053 Uiso 1 1 calc R . .
C103 C 0.3119(4) 0.4131(8) 0.4532(6) 0.043(3) Uani 1 1 d . . .
C104 C 0.3370(4) 0.4832(8) 0.4428(6) 0.041(3) Uani 1 1 d . . .
C105 C 0.3172(4) 0.5559(8) 0.4217(5) 0.039(3) Uani 1 1 d . . .
H105 H 0.3334 0.6015 0.4135 0.047 Uiso 1 1 calc R . .
C106 C 0.2733(3) 0.5622(8) 0.4125(5) 0.036(3) Uani 1 1 d . . .
C107 C 0.2532(4) 0.6398(8) 0.3899(5) 0.037(3) Uani 1 1 d . . .
C108 C 0.2765(4) 0.7102(7) 0.3752(6) 0.038(3) Uani 1 1 d . . .
H108 H 0.3056 0.7081 0.3817 0.046 Uiso 1 1 calc R . .
C109 C 0.2579(4) 0.7806(8) 0.3520(6) 0.042(3) Uani 1 1 d . . .
C110 C 0.2139(4) 0.7847(8) 0.3393(6) 0.043(3) Uani 1 1 d . . .
C111 C 0.1914(4) 0.7159(8) 0.3543(6) 0.049(3) Uani 1 1 d . . .
H111 H 0.1624 0.7182 0.3468 0.058 Uiso 1 1 calc R . .
C112 C 0.2091(4) 0.6432(8) 0.3799(5) 0.037(3) Uani 1 1 d . . .
C113 C 0.1849(4) 0.5745(8) 0.3967(5) 0.038(3) Uani 1 1 d . . .
C114 C 0.1399(4) 0.5801(8) 0.3914(6) 0.046(3) Uani 1 1 d . . .
H114 H 0.1269 0.6282 0.3759 0.056 Uiso 1 1 calc R . .
C115 C 0.1157(4) 0.5157(8) 0.4089(6) 0.044(3) Uani 1 1 d . . .
C116 C 0.1351(4) 0.4445(8) 0.4338(6) 0.048(3) Uani 1 1 d . . .
C117 C 0.1785(4) 0.4398(9) 0.4389(6) 0.049(3) Uani 1 1 d . . .
H117 H 0.1915 0.3921 0.4551 0.058 Uiso 1 1 calc R . .
C118 C 0.2031(4) 0.5031(8) 0.4209(6) 0.038(3) Uani 1 1 d . . .
C119 C 0.2978(4) 0.2476(9) 0.4896(7) 0.060(4) Uani 1 1 d . . .
H119 H 0.2764 0.2760 0.5096 0.072 Uiso 1 1 calc R . .
C120 C 0.2779(7) 0.2098(12) 0.4336(9) 0.092(6) Uani 1 1 d . . .
H12A H 0.2648 0.2526 0.4088 0.138 Uiso 1 1 calc R . .
H12B H 0.2573 0.1699 0.4424 0.138 Uiso 1 1 calc R . .
H12C H 0.2989 0.1826 0.4138 0.138 Uiso 1 1 calc R . .
C121 C 0.3174(7) 0.1795(14) 0.5285(11) 0.112(8) Uani 1 1 d . . .
H12D H 0.3301 0.2030 0.5648 0.168 Uiso 1 1 calc R . .
H12E H 0.3385 0.1518 0.5089 0.168 Uiso 1 1 calc R . .
H12F H 0.2963 0.1402 0.5365 0.168 Uiso 1 1 calc R . .
C122 C 0.4069(5) 0.5161(10) 0.5279(7) 0.063(4) Uani 1 1 d . . .
H122 H 0.4373 0.5242 0.5327 0.076 Uiso 1 1 calc R . .
C123 C 0.3976(6) 0.4499(14) 0.5731(7) 0.086(6) Uani 1 1 d . . .
H12G H 0.4103 0.3981 0.5640 0.129 Uiso 1 1 calc R . .
H12H H 0.3678 0.4425 0.5718 0.129 Uiso 1 1 calc R . .
H12I H 0.4087 0.4676 0.6119 0.129 Uiso 1 1 calc R . .
C124 C 0.3876(7) 0.6003(12) 0.5384(9) 0.092(6) Uani 1 1 d . . .
H12J H 0.3949 0.6391 0.5093 0.138 Uiso 1 1 calc R . .
H12K H 0.3980 0.6201 0.5770 0.138 Uiso 1 1 calc R . .
H12L H 0.3576 0.5949 0.5357 0.138 Uiso 1 1 calc R . .
C125 C 0.3030(6) 0.9124(10) 0.4103(7) 0.069(5) Uani 1 1 d . . .
H125 H 0.3131 0.8681 0.4378 0.083 Uiso 1 1 calc R . .
C126 C 0.3385(7) 0.9735(12) 0.4068(10) 0.099(7) Uani 1 1 d . . .
H12M H 0.3616 0.9457 0.3919 0.149 Uiso 1 1 calc R . .
H12N H 0.3474 0.9951 0.4454 0.149 Uiso 1 1 calc R . .
H12O H 0.3291 1.0185 0.3810 0.149 Uiso 1 1 calc R . .
C127 C 0.2668(8) 0.9521(14) 0.4331(10) 0.108(7) Uani 1 1 d . . .
H12P H 0.2450 0.9117 0.4352 0.162 Uiso 1 1 calc R . .
H12Q H 0.2566 0.9965 0.4072 0.162 Uiso 1 1 calc R . .
H12R H 0.2752 0.9741 0.4717 0.162 Uiso 1 1 calc R . .
C128 C 0.1354(5) 0.8496(10) 0.2868(9) 0.073(5) Uani 1 1 d . . .
H128 H 0.1247 0.8248 0.3213 0.087 Uiso 1 1 calc R . .
C129 C 0.1281(7) 0.7883(14) 0.2365(10) 0.103(7) Uani 1 1 d . . .
H12S H 0.1429 0.7376 0.2470 0.154 Uiso 1 1 calc R . .
H12T H 0.1381 0.8116 0.2020 0.154 Uiso 1 1 calc R . .
H12U H 0.0987 0.7768 0.2286 0.154 Uiso 1 1 calc R . .
C130 C 0.1128(5) 0.9331(13) 0.2737(12) 0.113(9) Uani 1 1 d . . .
H13A H 0.1181 0.9692 0.3072 0.170 Uiso 1 1 calc R . .
H13B H 0.0832 0.9235 0.2656 0.170 Uiso 1 1 calc R . .
H13C H 0.1229 0.9587 0.2401 0.170 Uiso 1 1 calc R . .
C131 C 0.0446(5) 0.6115(10) 0.3580(9) 0.073(5) Uani 1 1 d . . .
H131 H 0.0630 0.6192 0.3271 0.087 Uiso 1 1 calc R . .
C132 C 0.0009(5) 0.5920(13) 0.3297(10) 0.099(7) Uani 1 1 d . . .
H13D H 0.0017 0.5438 0.3051 0.149 Uiso 1 1 calc R . .
H13E H -0.0098 0.6385 0.3063 0.149 Uiso 1 1 calc R . .
H13F H -0.0170 0.5813 0.3599 0.149 Uiso 1 1 calc R . .
C133 C 0.0470(7) 0.6837(12) 0.3951(10) 0.104(7) Uani 1 1 d . . .
H13G H 0.0756 0.6928 0.4110 0.155 Uiso 1 1 calc R . .
H13H H 0.0301 0.6753 0.4267 0.155 Uiso 1 1 calc R . .
H13I H 0.0369 0.7314 0.3724 0.155 Uiso 1 1 calc R . .
C134 C 0.0793(9) 0.3830(18) 0.5168(13) 0.138(10) Uani 1 1 d . . .
H134 H 0.0526 0.4085 0.5012 0.166 Uiso 1 1 calc R . .
C135 C 0.0688(10) 0.295(2) 0.5396(15) 0.185(16) Uani 1 1 d . . .
H13J H 0.0541 0.2637 0.5080 0.278 Uiso 1 1 calc R . .
H13K H 0.0516 0.3005 0.5711 0.278 Uiso 1 1 calc R . .
H13L H 0.0943 0.2668 0.5537 0.278 Uiso 1 1 calc R . .
C136 C 0.0989(4) 0.4385(8) 0.5575(5) 0.159(14) Uani 1 1 d . . .
H13M H 0.1020 0.4914 0.5389 0.238 Uiso 1 1 calc R . .
H13N H 0.1260 0.4174 0.5723 0.238 Uiso 1 1 calc R . .
H13O H 0.0823 0.4452 0.5896 0.238 Uiso 1 1 calc R . .
C1S C 0.3939(4) 0.5789(8) 0.0722(5) 0.159(11) Uiso 1 1 d R . .
C2S C 0.3526(4) 0.5986(8) 0.0791(5) 0.142(10) Uiso 1 1 d RD . .
C3S C 0.3287(4) 0.5443(8) 0.1090(5) 0.136(9) Uiso 1 1 d R . .
C4S C 0.3461(4) 0.4703(8) 0.1319(5) 0.139(10) Uiso 1 1 d R . .
C5S C 0.3874(4) 0.4507(8) 0.1249(5) 0.139(10) Uiso 1 1 d R . .
C6S C 0.4113(4) 0.5050(8) 0.0951(5) 0.137(9) Uiso 1 1 d RD . .
C7S C 0.4168(5) 0.6337(11) 0.0398(8) 0.220(18) Uiso 1 1 d D . .
C8S C 0.1897(5) 0.2850(11) 0.0398(8) 0.164(12) Uiso 1 1 d R . .
C9S C 0.1866(5) 0.3706(11) 0.0320(8) 0.235(19) Uiso 1 1 d R . .
C10S C 0.2069(5) 0.4239(11) 0.0740(8) 0.195(15) Uiso 1 1 d R . .
C11S C 0.2302(5) 0.3914(11) 0.1237(8) 0.159(11) Uiso 1 1 d R . .
C12S C 0.2332(5) 0.3058(11) 0.1316(8) 0.212(17) Uiso 1 1 d R . .
C13S C 0.2130(5) 0.2525(11) 0.0896(8) 0.24(2) Uiso 1 1 d R . .

loop_
_atom_site_aniso_label
_atom_site_aniso_U_11
_atom_site_aniso_U_22
_atom_site_aniso_U_33
_atom_site_aniso_U_23
_atom_site_aniso_U_13
_atom_site_aniso_U_12
Bi1 0.0297(3) 0.0566(3) 0.0657(4) 0.0087(3) -0.0037(2) 0.0070(2)
Bi3 0.0321(3) 0.0769(4) 0.1186(6) -0.0159(4) 0.0025(3) -0.0122(3)
Bi2 0.0506(4) 0.0546(4) 0.0728(4) 0.0110(3) 0.0047(3) 0.0045(3)
Bi4 0.0440(4) 0.0794(4) 0.0787(5) 0.0092(3) -0.0061(3) 0.0065(3)
Br1 0.0608(11) 0.0699(11) 0.1337(18) 0.0368(11) -0.0100(11) -0.0075(9)
Br2 0.0460(9) 0.0740(11) 0.1050(14) 0.0092(10) -0.0212(9) -0.0088(8)
Br3 0.0553(11) 0.1264(18) 0.1291(18) 0.0060(14) 0.0235(11) 0.0427(12)
Br4 0.0667(12) 0.0990(15) 0.1105(16) 0.0149(12) -0.0078(11) 0.0240(10)
Br5 0.1246(19) 0.0687(12) 0.1078(16) -0.0107(11) -0.0089(14) -0.0050(12)
Br6 0.123(2) 0.0932(15) 0.154(2) 0.0352(14) 0.0822(18) 0.0083(13)
Br7 0.0552(13) 0.138(2) 0.209(3) -0.029(2) 0.0512(16) -0.0224(13)
Br8 0.101(2) 0.0795(15) 0.278(4) 0.0063(19) 0.047(2) -0.0228(13)
Br9 0.0732(16) 0.214(3) 0.155(3) -0.054(2) -0.0321(16) -0.0188(18)
Br10 0.0604(12) 0.1314(18) 0.0968(15) 0.0298(13) -0.0171(10) -0.0195(11)
Br11 0.1065(19) 0.149(2) 0.122(2) -0.0141(17) 0.0484(16) -0.0070(16)
Br12 0.0853(16) 0.0819(15) 0.209(3) 0.0292(16) -0.0097(17) 0.0083(12)
S1 0.0322(18) 0.0451(19) 0.065(2) 0.0074(16) 0.0004(16) 0.0055(15)
S2 0.0261(17) 0.0458(19) 0.068(2) 0.0023(16) 0.0038(16) 0.0018(14)
S3 0.047(2) 0.048(2) 0.069(2) 0.0170(18) 0.0097(18) -0.0006(16)
S4 0.053(2) 0.053(2) 0.057(2) 0.0161(17) 0.0036(18) 0.0089(17)
S5 0.0276(19) 0.092(3) 0.083(3) 0.016(2) 0.0004(19) 0.0029(19)
S6 0.043(2) 0.054(2) 0.120(4) 0.001(2) 0.030(2) -0.0086(18)
C1 0.033(7) 0.032(7) 0.040(7) 0.006(5) -0.002(5) 0.001(5)
C2 0.026(7) 0.041(7) 0.053(8) -0.001(6) 0.005(6) 0.003(5)
C3 0.024(6) 0.032(7) 0.052(8) -0.002(5) -0.001(5) 0.001(5)
C4 0.023(7) 0.044(8) 0.065(9) -0.003(6) -0.001(6) 0.005(6)
C5 0.032(7) 0.041(7) 0.045(8) 0.012(6) 0.001(6) -0.005(6)
C6 0.033(7) 0.041(7) 0.038(7) -0.005(5) 0.010(6) -0.002(6)
C7 0.021(6) 0.047(7) 0.034(7) 0.006(5) 0.004(5) 0.008(5)
C8 0.023(6) 0.041(7) 0.052(8) 0.010(6) 0.001(6) -0.004(5)
C9 0.040(8) 0.038(7) 0.048(8) 0.004(6) 0.006(6) -0.003(6)
C10 0.038(8) 0.044(8) 0.049(8) 0.005(6) 0.007(6) 0.006(6)
C11 0.029(7) 0.064(9) 0.054(9) 0.010(7) 0.007(6) 0.001(7)
C12 0.029(7) 0.046(7) 0.034(7) -0.002(6) -0.003(5) 0.006(6)
C13 0.035(7) 0.043(7) 0.036(7) -0.004(6) 0.005(6) -0.002(6)
C14 0.030(7) 0.055(8) 0.049(8) 0.007(6) 0.002(6) 0.001(6)
C15 0.025(7) 0.055(8) 0.053(8) -0.007(6) 0.002(6) 0.001(6)
C16 0.024(7) 0.052(8) 0.059(9) 0.000(7) 0.004(6) -0.003(6)
C17 0.022(6) 0.041(7) 0.057(9) 0.000(6) -0.005(6) 0.000(5)
C18 0.029(7) 0.046(7) 0.031(7) -0.006(5) 0.003(5) -0.007(6)
C19 0.056(10) 0.050(9) 0.089(12) 0.001(8) 0.028(9) 0.007(7)
C20 0.101(16) 0.092(14) 0.072(13) -0.008(10) 0.006(11) -0.005(12)
C21 0.107(16) 0.054(11) 0.116(16) -0.015(10) 0.019(13) 0.021(10)
C22 0.027(7) 0.034(7) 0.120(14) 0.007(8) 0.006(8) -0.002(6)
C23 0.049(11) 0.103(15) 0.122(17) 0.015(12) -0.022(11) -0.012(10)
C24 0.052(11) 0.094(14) 0.124(17) 0.028(12) 0.021(11) -0.005(10)
C25 0.071(11) 0.062(10) 0.071(11) 0.036(8) -0.006(9) -0.021(9)
C26 0.041(10) 0.113(15) 0.123(17) 0.038(13) 0.027(10) 0.031(10)
C27 0.080(13) 0.071(12) 0.119(17) 0.007(11) 0.005(12) -0.036(10)
C28 0.114(17) 0.100(15) 0.054(11) 0.018(10) -0.003(11) -0.003(12)
C29 0.25(3) 0.109(17) 0.052(12) 0.033(11) 0.008(16) 0.06(2)
C30 0.26(4) 0.13(2) 0.091(18) -0.028(16) 0.00(2) 0.09(2)
C31 0.043(11) 0.20(3) 0.099(17) 0.029(17) -0.023(11) 0.014(14)
C32 0.10(2) 0.31(5) 0.15(3) 0.03(3) -0.025(19) 0.03(3)
C33 0.19(4) 0.40(7) 0.10(2) -0.06(3) -0.02(2) 0.09(4)
C34 0.12(2) 0.081(16) 0.25(4) -0.065(19) 0.10(2) -0.035(14)
C35 0.49(9) 0.067(19) 0.49(9) 0.00(3) 0.37(8) -0.02(3)
C36 0.22(4) 0.31(6) 0.23(4) -0.19(4) -0.12(4) 0.13(4)
S11 0.033(2) 0.051(2) 0.104(3) 0.014(2) 0.001(2) 0.0036(16)
S12 0.0265(17) 0.057(2) 0.058(2) 0.0024(17) 0.0065(15) 0.0026(15)
S13 0.040(2) 0.055(2) 0.061(2) 0.0119(17) 0.0059(17) -0.0038(16)
S14 0.038(2) 0.061(2) 0.106(3) 0.032(2) 0.004(2) 0.0064(18)
S15 0.0237(18) 0.070(3) 0.101(3) 0.002(2) 0.0064(19) -0.0017(17)
S16 0.036(2) 0.067(2) 0.083(3) 0.012(2) 0.0109(19) -0.0124(18)
C101 0.032(7) 0.040(7) 0.040(7) -0.008(6) 0.012(6) -0.009(6)
C102 0.027(7) 0.042(8) 0.064(9) 0.003(6) 0.008(6) 0.001(6)
C103 0.044(8) 0.038(7) 0.048(8) 0.002(6) 0.004(6) 0.003(6)
C104 0.022(6) 0.051(8) 0.052(8) 0.002(6) 0.010(6) -0.006(6)
C105 0.035(7) 0.040(7) 0.045(8) -0.007(6) 0.009(6) -0.017(6)
C106 0.017(6) 0.047(7) 0.043(7) -0.008(6) 0.003(5) -0.003(5)
C107 0.032(7) 0.043(7) 0.036(7) -0.004(5) 0.005(5) -0.003(6)
C108 0.024(6) 0.039(7) 0.052(8) 0.007(6) 0.004(6) 0.001(5)
C109 0.037(7) 0.046(8) 0.043(8) 0.008(6) 0.006(6) -0.015(6)
C110 0.030(7) 0.049(8) 0.052(8) 0.012(6) 0.007(6) 0.006(6)
C111 0.040(8) 0.057(9) 0.047(8) 0.008(7) 0.000(6) 0.004(7)
C112 0.029(7) 0.053(8) 0.026(6) -0.004(5) -0.002(5) 0.011(6)
C113 0.024(6) 0.043(7) 0.047(8) -0.013(6) 0.002(5) -0.007(6)
C114 0.036(7) 0.040(8) 0.063(9) -0.013(6) 0.008(6) -0.003(6)
C115 0.023(7) 0.053(8) 0.058(9) -0.008(7) 0.004(6) -0.007(6)
C116 0.030(7) 0.047(8) 0.066(9) 0.001(7) 0.003(6) -0.011(6)
C117 0.034(8) 0.054(8) 0.057(9) -0.008(7) 0.002(6) -0.005(6)
C118 0.022(6) 0.043(7) 0.048(8) -0.009(6) 0.006(5) -0.013(6)
C119 0.035(8) 0.058(9) 0.087(12) 0.022(8) 0.010(8) -0.006(7)
C120 0.085(14) 0.076(13) 0.113(17) 0.006(11) 0.005(12) 0.001(11)
C121 0.085(15) 0.111(17) 0.14(2) 0.073(15) -0.006(14) -0.005(12)
C122 0.044(9) 0.082(11) 0.062(10) -0.007(8) 0.004(7) -0.009(8)
C123 0.066(12) 0.138(17) 0.055(11) -0.002(11) 0.009(9) -0.008(12)
C124 0.099(15) 0.093(14) 0.082(13) -0.034(11) 0.002(11) 0.002(12)
C125 0.077(12) 0.055(10) 0.071(11) -0.006(8) -0.009(9) -0.009(9)
C126 0.091(15) 0.071(12) 0.131(18) -0.011(12) -0.006(13) -0.022(11)
C127 0.13(2) 0.100(16) 0.093(16) -0.019(12) 0.027(14) -0.002(15)
C128 0.061(11) 0.049(9) 0.112(15) 0.026(9) 0.028(10) 0.008(8)
C129 0.074(14) 0.120(18) 0.110(17) 0.009(14) -0.004(12) 0.007(12)
C130 0.030(9) 0.094(14) 0.22(3) 0.050(15) 0.010(12) 0.025(9)
C131 0.037(9) 0.056(10) 0.119(15) 0.007(10) -0.016(9) 0.000(7)
C132 0.037(10) 0.103(15) 0.15(2) 0.015(13) -0.023(11) 0.003(10)
C133 0.095(16) 0.075(14) 0.14(2) -0.003(13) -0.010(14) 0.021(11)
C134 0.14(2) 0.15(2) 0.14(2) 0.027(19) 0.08(2) -0.033(19)
C135 0.17(3) 0.19(3) 0.22(4) 0.10(3) 0.12(3) -0.03(2)
C136 0.13(2) 0.26(4) 0.095(19) -0.05(2) 0.047(16) -0.08(2)

loop_
_geom_bond_atom_site_label_1
_geom_bond_atom_site_label_2
_geom_bond_distance
_geom_bond_site_symmetry_2
_geom_bond_publ_flag
Bi1 Br3 2.621(2) . ?
Bi1 Br1 2.6879(18) . ?
Bi1 Br2 2.7557(17) . ?
Bi1 S1 3.009(4) . ?
Bi1 S2 3.124(4) . ?
Bi3 Br8 2.625(3) . ?
Bi3 Br7 2.627(2) . ?
Bi3 Br9 2.661(3) . ?
Bi2 Br6 2.608(2) . ?
Bi2 Br4 2.6093(19) . ?
Bi2 Br5 2.665(2) . ?
Bi4 Br11 2.580(3) . ?
Bi4 Br12 2.610(2) . ?
Bi4 Br10 2.646(2) . ?
Bi4 Br2 3.2178(19) . ?
S1 C3 1.778(12) . ?
S1 C19 1.869(16) . ?
S2 C4 1.789(12) . ?
S2 C22 1.853(13) . ?
S3 C9 1.760(13) . ?
S3 C25 1.797(16) . ?
S4 C10 1.772(13) . ?
S4 C28 1.81(2) . ?
S5 C15 1.755(13) . ?
S5 C31 1.83(2) . ?
S6 C34 1.72(2) . ?
S6 C16 1.770(14) . ?
C1 C6 1.409(17) . ?
C1 C2 1.413(17) . ?
C1 C18 1.451(16) . ?
C2 C3 1.363(16) . ?
C3 C4 1.375(17) . ?
C4 C5 1.404(17) . ?
C5 C6 1.371(17) . ?
C6 C7 1.482(17) . ?
C7 C8 1.404(17) . ?
C7 C12 1.421(16) . ?
C8 C9 1.374(17) . ?
C9 C10 1.404(18) . ?
C10 C11 1.373(18) . ?
C11 C12 1.417(18) . ?
C12 C13 1.465(17) . ?
C13 C14 1.372(17) . ?
C13 C18 1.402(17) . ?
C14 C15 1.418(18) . ?
C15 C16 1.408(19) . ?
C16 C17 1.360(16) . ?
C17 C18 1.375(17) . ?
C19 C20 1.50(2) . ?
C19 C21 1.51(2) . ?
C22 C24 1.52(2) . ?
C22 C23 1.52(2) . ?
C25 C26 1.53(2) . ?
C25 C27 1.55(2) . ?
C28 C30 1.47(3) . ?
C28 C29 1.53(3) . ?
C31 C33 1.43(4) . ?
C31 C32 1.48(3) . ?
C34 C35 1.47(4) . ?
C34 C36 1.48(4) . ?
S11 C103 1.773(13) . ?
S11 C119 1.823(14) . ?
S12 C104 1.781(12) . ?
S12 C122 1.821(16) . ?
S13 C109 1.794(12) . ?
S13 C125 1.836(16) . ?
S14 C110 1.770(13) . ?
S14 C128 1.838(18) . ?
S15 C115 1.763(12) . ?
S15 C131 1.838(16) . ?
S16 C116 1.774(13) . ?
S16 C134 1.86(3) . ?
C101 C106 1.371(17) . ?
C101 C102 1.388(18) . ?
C101 C118 1.490(16) . ?
C102 C103 1.380(17) . ?
C103 C104 1.420(18) . ?
C104 C105 1.390(18) . ?
C105 C106 1.406(16) . ?
C106 C107 1.470(17) . ?
C107 C112 1.410(16) . ?
C107 C108 1.417(17) . ?
C108 C109 1.360(17) . ?
C109 C110 1.413(17) . ?
C110 C111 1.384(18) . ?
C111 C112 1.400(18) . ?
C112 C113 1.427(18) . ?
C113 C118 1.376(18) . ?
C113 C114 1.441(17) . ?
C114 C115 1.383(18) . ?
C115 C116 1.392(19) . ?
C116 C117 1.389(18) . ?
C117 C118 1.379(18) . ?
C119 C120 1.49(2) . ?
C119 C121 1.50(2) . ?
C122 C124 1.52(2) . ?
C122 C123 1.54(2) . ?
C125 C127 1.47(3) . ?
C125 C126 1.51(2) . ?
C128 C129 1.51(3) . ?
C128 C130 1.54(2) . ?
C131 C133 1.43(3) . ?
C131 C132 1.51(2) . ?
C134 C136 1.39(3) . ?
C134 C135 1.56(3) . ?
C1S C2S 1.3900 . ?
C1S C6S 1.3900 . ?
C1S C7S 1.41(2) . ?
C2S C3S 1.3900 . ?
C3S C4S 1.3900 . ?
C4S C5S 1.3900 . ?
C5S C6S 1.3900 . ?
C8S C9S 1.3900 . ?
C8S C13S 1.3900 . ?
C9S C10S 1.3900 . ?
C10S C11S 1.3900 . ?
C11S C12S 1.3900 . ?
C12S C13S 1.3900 . ?
